data_4085115
loop_
_publ_author_name
'Deacon, Glen B.'
'Jaroschik, Florian'
'Junk, Peter C.'
'Kelly, Rory P.'

_publ_section_title
;
 Bulky Group 2 Octaphenylmetallocenes and Direct Access to Calcium and
 Ytterbium Pseudo-Grignard Complexes
;
_journal_issue 11
_journal_name_full Organometallics
_journal_page_first 2369
_journal_paper_doi 10.1021/om501150b
_journal_volume 34
_journal_year 2015
_chemical_formula_moiety 'C62 H50 Ca O'
_chemical_formula_sum 'C62 H50 Ca O'
_chemical_formula_weight 851.10
_space_group_crystal_system monoclinic
_space_group_IT_number 14
_space_group_name_Hall '-P 2yn'
_space_group_name_H-M_alt 'P 1 21/n 1'
_symmetry_space_group_name_Hall '-P 2yn'
_symmetry_space_group_name_H-M 'P 1 21/n 1'
_atom_sites_solution_hydrogens geom
_atom_sites_solution_primary direct
_audit_creation_date 2014-11-04
_audit_creation_method
;
Olex2 1.2
(compiled 2014.09.19 svn.r3010 for OlexSys, GUI svn.r4874)
;
_cell_angle_alpha 90
_cell_angle_beta 105.518(2)
_cell_angle_gamma 90
_cell_formula_units_Z 4
_cell_length_a 10.2420(5)
_cell_length_b 40.367(2)
_cell_length_c 11.1505(5)
_cell_measurement_reflns_used 2379
_cell_measurement_temperature 123
_cell_measurement_theta_max 21.104
_cell_measurement_theta_min 2.841
_cell_volume 4442.0(4)
_computing_molecular_graphics 'Olex2 (Dolomanov et al., 2009)'
_computing_publication_material 'Olex2 (Dolomanov et al., 2009)'
_computing_structure_refinement 'ShelXL (Sheldrick, 2008)'
_computing_structure_solution 'ShelXS (Sheldrick, 2008)'
_diffrn_ambient_temperature 123
_diffrn_measured_fraction_theta_full 0.988
_diffrn_measured_fraction_theta_max 0.963
_diffrn_measurement_device_type 'Bruker APEX-II CCD'
_diffrn_measurement_method '\w scans'
_diffrn_radiation_monochromator graphite
_diffrn_radiation_type MoK\a
_diffrn_radiation_wavelength 0.71073
_diffrn_reflns_av_R_equivalents 0.1177
_diffrn_reflns_av_unetI/netI 0.1618
_diffrn_reflns_Laue_measured_fraction_full 0.988
_diffrn_reflns_Laue_measured_fraction_max 0.963
_diffrn_reflns_limit_h_max 13
_diffrn_reflns_limit_h_min -11
_diffrn_reflns_limit_k_max 50
_diffrn_reflns_limit_k_min -53
_diffrn_reflns_limit_l_max 14
_diffrn_reflns_limit_l_min -14
_diffrn_reflns_number 38402
_diffrn_reflns_point_group_measured_fraction_full 0.988
_diffrn_reflns_point_group_measured_fraction_max 0.963
_diffrn_reflns_theta_full 26.000
_diffrn_reflns_theta_max 28.448
_diffrn_reflns_theta_min 2.769
_exptl_absorpt_coefficient_mu 0.186
_exptl_absorpt_correction_T_max 0.7457
_exptl_absorpt_correction_T_min 0.6703
_exptl_absorpt_correction_type multi-scan
_exptl_absorpt_process_details
;
SADABS-2008/1 (Bruker,2008) was used for absorption correction.
wR2(int) was 0.0940 before and 0.0530 after correction.
The Ratio of minimum to maximum transmission is 0.8989.
The \l/2 correction factor is 0.0015.
;
_exptl_crystal_colour colourless
_exptl_crystal_colour_primary colourless
_exptl_crystal_density_diffrn 1.273
_exptl_crystal_description plate
_exptl_crystal_F_000 1800
_exptl_crystal_size_max 0.2
_exptl_crystal_size_mid 0.1
_exptl_crystal_size_min 0.03
_refine_diff_density_max 0.392
_refine_diff_density_min -0.350
_refine_diff_density_rms 0.070
_refine_ls_extinction_method none
_refine_ls_goodness_of_fit_ref 0.990
_refine_ls_hydrogen_treatment constr
_refine_ls_matrix_type full
_refine_ls_number_parameters 577
_refine_ls_number_reflns 10786
_refine_ls_number_restraints 0
_refine_ls_restrained_S_all 0.990
_refine_ls_R_factor_all 0.1612
_refine_ls_R_factor_gt 0.0682
_refine_ls_shift/su_max 0.000
_refine_ls_shift/su_mean 0.000
_refine_ls_structure_factor_coef Fsqd
_refine_ls_weighting_details 'w=1/[\s^2^(Fo^2^)+(0.0510P)^2^] where P=(Fo^2^+2Fc^2^)/3'
_refine_ls_weighting_scheme calc
_refine_ls_wR_factor_gt 0.1214
_refine_ls_wR_factor_ref 0.1502
_reflns_Friedel_coverage 0.000
_reflns_number_gt 5500
_reflns_number_total 10786
_reflns_threshold_expression 'I > 2\s(I)'
_cod_data_source_file om501150b_si_001.cif
_cod_data_source_block new
_cod_depositor_comments 'Adding full bibliography for 4085114--4085119.cif.'
_cod_database_code 4085115
_shelx_space_group_comment
;
The symmetry employed for this shelxl refinement is uniquely defined
by the following loop, which should always be used as a source of
symmetry information in preference to the above space-group names.
They are only intended as comments.
;
_olex2_refinement_description
;
1. Fixed Uiso
 At 1.2 times of:
  All C(H) groups, All C(H,H) groups
2.a Secondary CH2 refined with riding coordinates:
 C59(H59A,H59B), C60(H60A,H60B), C61(H61A,H61B), C62(H62A,H62B)
2.b Aromatic/amide H refined with riding coordinates:
 C1(H1), C7(H7), C8(H8), C9(H9), C10(H10), C11(H11), C13(H13), C14(H14),
 C15(H15), C16(H16), C17(H17), C19(H19), C20(H20), C21(H21), C22(H22), C23(H23),
  C25(H25), C26(H26), C27(H27), C28(H28), C29(H29), C30(H30), C36(H36),
 C37(H37), C38(H38), C39(H39), C40(H40), C42(H42), C43(H43), C44(H44), C45(H45),
  C46(H46), C48(H48), C49(H49), C50(H50), C51(H51), C52(H52), C54(H54),
 C55(H55), C56(H56), C57(H57), C58(H58)
;
_shelx_shelxl_version_number 2014/7
_olex2_submission_special_instructions 'No special instructions were received'

loop_
_space_group_symop_operation_xyz
'x, y, z'
'-x+1/2, y+1/2, -z+1/2'
'-x, -y, -z'
'x-1/2, -y-1/2, z-1/2'

loop_
_atom_site_label
_atom_site_type_symbol
_atom_site_fract_x
_atom_site_fract_y
_atom_site_fract_z
_atom_site_U_iso_or_equiv
_atom_site_adp_type
_atom_site_occupancy
_atom_site_site_symmetry_order
_atom_site_calc_flag
_atom_site_refinement_flags_posn
Ca1 Ca 0.24646(6) 0.11996(2) 0.40901(6) 0.01854(16) Uani 1 1 d .
O1 O 0.05944(19) 0.09426(5) 0.45025(19) 0.0258(5) Uani 1 1 d .
C1 C 0.5088(3) 0.10538(7) 0.4755(3) 0.0170(7) Uani 1 1 d .
H1 H 0.5656 0.1238 0.4733 0.020 Uiso 1 1 calc R
C2 C 0.4602(3) 0.08300(7) 0.3772(3) 0.0167(7) Uani 1 1 d .
C3 C 0.3768(3) 0.05957(7) 0.4172(3) 0.0168(7) Uani 1 1 d .
C4 C 0.3782(3) 0.06737(7) 0.5428(3) 0.0166(7) Uani 1 1 d .
C5 C 0.4605(3) 0.09630(7) 0.5771(3) 0.0173(7) Uani 1 1 d .
C6 C 0.5120(3) 0.08266(8) 0.2642(3) 0.0187(7) Uani 1 1 d .
C7 C 0.5627(3) 0.11227(8) 0.2281(3) 0.0231(7) Uani 1 1 d .
H7 H 0.5555 0.1322 0.2711 0.028 Uiso 1 1 calc R
C8 C 0.6231(3) 0.11286(9) 0.1308(3) 0.0289(8) Uani 1 1 d .
H8 H 0.6579 0.1331 0.1087 0.035 Uiso 1 1 calc R
C9 C 0.6329(3) 0.08451(9) 0.0662(3) 0.0316(8) Uani 1 1 d .
H9 H 0.6723 0.0851 -0.0018 0.038 Uiso 1 1 calc R
C10 C 0.5850(3) 0.05497(9) 0.1011(3) 0.0286(8) Uani 1 1 d .
H10 H 0.5928 0.0352 0.0574 0.034 Uiso 1 1 calc R
C11 C 0.5253(3) 0.05396(8) 0.1999(3) 0.0218(7) Uani 1 1 d .
H11 H 0.4935 0.0335 0.2232 0.026 Uiso 1 1 calc R
C12 C 0.3071(3) 0.03186(8) 0.3388(3) 0.0190(7) Uani 1 1 d .
C13 C 0.2199(3) 0.03835(8) 0.2223(3) 0.0245(7) Uani 1 1 d .
H13 H 0.2000 0.0607 0.1970 0.029 Uiso 1 1 calc R
C14 C 0.1618(3) 0.01308(9) 0.1428(3) 0.0332(9) Uani 1 1 d .
H14 H 0.1025 0.0181 0.0636 0.040 Uiso 1 1 calc R
C15 C 0.1893(3) -0.01943(9) 0.1774(3) 0.0362(9) Uani 1 1 d .
H15 H 0.1508 -0.0368 0.1217 0.043 Uiso 1 1 calc R
C16 C 0.2738(3) -0.02665(8) 0.2942(3) 0.0325(9) Uani 1 1 d .
H16 H 0.2924 -0.0490 0.3192 0.039 Uiso 1 1 calc R
C17 C 0.3309(3) -0.00113(8) 0.3744(3) 0.0262(8) Uani 1 1 d .
H17 H 0.3872 -0.0062 0.4548 0.031 Uiso 1 1 calc R
C18 C 0.3146(3) 0.04814(7) 0.6255(3) 0.0162(7) Uani 1 1 d .
C19 C 0.1929(3) 0.03120(7) 0.5806(3) 0.0186(7) Uani 1 1 d .
H19 H 0.1511 0.0310 0.4936 0.022 Uiso 1 1 calc R
C20 C 0.1315(3) 0.01470(7) 0.6595(3) 0.0229(7) Uani 1 1 d .
H20 H 0.0476 0.0037 0.6265 0.027 Uiso 1 1 calc R
C21 C 0.1913(3) 0.01413(8) 0.7856(3) 0.0239(7) Uani 1 1 d .
H21 H 0.1487 0.0031 0.8402 0.029 Uiso 1 1 calc R
C22 C 0.3144(3) 0.02991(8) 0.8318(3) 0.0261(8) Uani 1 1 d .
H22 H 0.3573 0.0294 0.9186 0.031 Uiso 1 1 calc R
C23 C 0.3750(3) 0.04630(7) 0.7529(3) 0.0209(7) Uani 1 1 d .
H23 H 0.4603 0.0567 0.7863 0.025 Uiso 1 1 calc R
C24 C 0.4898(3) 0.11701(7) 0.6906(3) 0.0180(7) Uani 1 1 d .
C25 C 0.3904(3) 0.12635(7) 0.7494(3) 0.0209(7) Uani 1 1 d .
H25 H 0.3029 0.1166 0.7234 0.025 Uiso 1 1 calc R
C26 C 0.4172(3) 0.14945(8) 0.8446(3) 0.0257(8) Uani 1 1 d .
H26 H 0.3483 0.1556 0.8828 0.031 Uiso 1 1 calc R
C27 C 0.5444(3) 0.16359(8) 0.8839(3) 0.0257(8) Uani 1 1 d .
H27 H 0.5625 0.1799 0.9478 0.031 Uiso 1 1 calc R
C28 C 0.6452(3) 0.15395(8) 0.8301(3) 0.0235(7) Uani 1 1 d .
H28 H 0.7338 0.1629 0.8591 0.028 Uiso 1 1 calc R
C29 C 0.6167(3) 0.13120(8) 0.7341(3) 0.0205(7) Uani 1 1 d .
H29 H 0.6864 0.1251 0.6968 0.025 Uiso 1 1 calc R
C30 C 0.0441(3) 0.15955(7) 0.3014(3) 0.0174(7) Uani 1 1 d .
H30 H -0.0424 0.1493 0.2844 0.021 Uiso 1 1 calc R
C31 C 0.1310(3) 0.15880(7) 0.2226(3) 0.0160(7) Uani 1 1 d .
C32 C 0.2488(3) 0.17773(7) 0.2814(3) 0.0172(7) Uani 1 1 d .
C33 C 0.2343(3) 0.18892(7) 0.3978(3) 0.0164(6) Uani 1 1 d .
C34 C 0.1052(3) 0.17791(7) 0.4093(3) 0.0174(7) Uani 1 1 d .
C35 C 0.1090(3) 0.13774(7) 0.1112(3) 0.0174(7) Uani 1 1 d .
C36 C -0.0211(3) 0.12830(8) 0.0439(3) 0.0220(7) Uani 1 1 d .
H36 H -0.0975 0.1371 0.0660 0.026 Uiso 1 1 calc R
C37 C -0.0403(3) 0.10644(8) -0.0543(3) 0.0265(8) Uani 1 1 d .
H37 H -0.1298 0.1005 -0.0990 0.032 Uiso 1 1 calc R
C38 C 0.0685(3) 0.09308(8) -0.0887(3) 0.0269(8) Uani 1 1 d .
H38 H 0.0546 0.0777 -0.1554 0.032 Uiso 1 1 calc R
C39 C 0.1974(3) 0.10249(8) -0.0244(3) 0.0228(7) Uani 1 1 d .
H39 H 0.2733 0.0938 -0.0477 0.027 Uiso 1 1 calc R
C40 C 0.2171(3) 0.12438(7) 0.0730(3) 0.0202(7) Uani 1 1 d .
H40 H 0.3070 0.1306 0.1157 0.024 Uiso 1 1 calc R
C41 C 0.3462(3) 0.19217(7) 0.2188(3) 0.0192(7) Uani 1 1 d .
C42 C 0.2981(3) 0.20440(8) 0.0981(3) 0.0228(7) Uani 1 1 d .
H42 H 0.2057 0.2010 0.0546 0.027 Uiso 1 1 calc R
C43 C 0.3815(3) 0.22131(8) 0.0401(3) 0.0302(8) Uani 1 1 d .
H43 H 0.3468 0.2293 -0.0425 0.036 Uiso 1 1 calc R
C44 C 0.5154(3) 0.22655(8) 0.1028(3) 0.0324(9) Uani 1 1 d .
H44 H 0.5727 0.2386 0.0640 0.039 Uiso 1 1 calc R
C45 C 0.5658(3) 0.21446(8) 0.2210(3) 0.0318(9) Uani 1 1 d .
H45 H 0.6585 0.2178 0.2634 0.038 Uiso 1 1 calc R
C46 C 0.4826(3) 0.19735(8) 0.2789(3) 0.0245(7) Uani 1 1 d .
H46 H 0.5189 0.1890 0.3608 0.029 Uiso 1 1 calc R
C47 C 0.3221(3) 0.21376(7) 0.4800(3) 0.0167(7) Uani 1 1 d .
C48 C 0.4361(3) 0.20477(8) 0.5721(3) 0.0282(8) Uani 1 1 d .
H48 H 0.4612 0.1821 0.5828 0.034 Uiso 1 1 calc R
C49 C 0.5143(3) 0.22834(8) 0.6491(3) 0.0296(8) Uani 1 1 d .
H49 H 0.5933 0.2217 0.7108 0.036 Uiso 1 1 calc R
C50 C 0.4790(3) 0.26116(8) 0.6370(3) 0.0243(7) Uani 1 1 d .
H50 H 0.5314 0.2772 0.6916 0.029 Uiso 1 1 calc R
C51 C 0.3669(3) 0.27054(8) 0.5452(3) 0.0319(8) Uani 1 1 d .
H51 H 0.3425 0.2933 0.5350 0.038 Uiso 1 1 calc R
C52 C 0.2891(3) 0.24702(8) 0.4673(3) 0.0248(7) Uani 1 1 d .
H52 H 0.2118 0.2539 0.4041 0.030 Uiso 1 1 calc R
C53 C 0.0421(3) 0.18475(7) 0.5111(3) 0.0181(7) Uani 1 1 d .
C54 C 0.1175(3) 0.18899(8) 0.6352(3) 0.0244(7) Uani 1 1 d .
H54 H 0.2136 0.1883 0.6554 0.029 Uiso 1 1 calc R
C55 C 0.0543(3) 0.19419(8) 0.7281(3) 0.0294(8) Uani 1 1 d .
H55 H 0.1071 0.1965 0.8118 0.035 Uiso 1 1 calc R
C56 C -0.0846(4) 0.19610(9) 0.7009(3) 0.0359(9) Uani 1 1 d .
H56 H -0.1275 0.2001 0.7652 0.043 Uiso 1 1 calc R
C57 C -0.1610(3) 0.19217(9) 0.5798(3) 0.0331(9) Uani 1 1 d .
H57 H -0.2570 0.1932 0.5605 0.040 Uiso 1 1 calc R
C58 C -0.0984(3) 0.18668(8) 0.4864(3) 0.0234(7) Uani 1 1 d .
H58 H -0.1524 0.1842 0.4032 0.028 Uiso 1 1 calc R
C59 C 0.0224(3) 0.10112(8) 0.5656(3) 0.0279(8) Uani 1 1 d .
H59A H 0.0449 0.1243 0.5926 0.033 Uiso 1 1 calc R
H59B H 0.0711 0.0860 0.6327 0.033 Uiso 1 1 calc R
C60 C -0.1268(3) 0.09551(9) 0.5362(4) 0.0424(10) Uani 1 1 d .
H60A H -0.1779 0.1155 0.4988 0.051 Uiso 1 1 calc R
H60B H -0.1547 0.0891 0.6114 0.051 Uiso 1 1 calc R
C61 C -0.1468(3) 0.06721(9) 0.4430(3) 0.0347(9) Uani 1 1 d .
H61A H -0.1207 0.0457 0.4853 0.042 Uiso 1 1 calc R
H61B H -0.2419 0.0660 0.3917 0.042 Uiso 1 1 calc R
C62 C -0.0519(3) 0.07679(9) 0.3652(3) 0.0322(9) Uani 1 1 d .
H62A H -0.0185 0.0569 0.3310 0.039 Uiso 1 1 calc R
H62B H -0.0985 0.0913 0.2954 0.039 Uiso 1 1 calc R

loop_
_atom_site_aniso_label
_atom_site_aniso_U_11
_atom_site_aniso_U_22
_atom_site_aniso_U_33
_atom_site_aniso_U_23
_atom_site_aniso_U_13
_atom_site_aniso_U_12
Ca1 0.0155(3) 0.0165(3) 0.0229(3) 0.0017(3) 0.0039(2) 0.0009(3)
O1 0.0180(11) 0.0259(13) 0.0317(13) 0.0042(10) 0.0034(10) -0.0041(10)
C1 0.0116(15) 0.0151(16) 0.0239(17) 0.0018(13) 0.0040(12) -0.0016(12)
C2 0.0105(15) 0.0211(18) 0.0181(16) 0.0023(13) 0.0031(12) 0.0041(12)
C3 0.0134(15) 0.0152(17) 0.0199(17) 0.0004(13) 0.0013(12) 0.0010(12)
C4 0.0142(15) 0.0148(16) 0.0191(16) 0.0014(13) 0.0016(12) 0.0033(12)
C5 0.0141(15) 0.0172(17) 0.0197(17) 0.0009(13) 0.0030(12) 0.0019(13)
C6 0.0116(15) 0.0234(18) 0.0196(17) 0.0020(14) 0.0015(12) 0.0042(13)
C7 0.0172(16) 0.027(2) 0.0243(18) 0.0022(14) 0.0037(13) 0.0023(14)
C8 0.0219(18) 0.034(2) 0.030(2) 0.0112(16) 0.0058(15) -0.0015(15)
C9 0.0258(19) 0.048(3) 0.0225(19) 0.0039(17) 0.0097(15) 0.0033(17)
C10 0.0246(18) 0.036(2) 0.0251(19) -0.0053(16) 0.0056(15) 0.0065(16)
C11 0.0191(16) 0.0269(19) 0.0188(17) -0.0010(14) 0.0041(13) 0.0005(14)
C12 0.0178(16) 0.0221(18) 0.0186(17) 0.0000(13) 0.0075(13) -0.0017(13)
C13 0.0240(17) 0.0245(19) 0.0236(18) -0.0021(15) 0.0037(14) -0.0018(14)
C14 0.032(2) 0.038(2) 0.027(2) -0.0057(17) 0.0037(15) -0.0088(17)
C15 0.031(2) 0.035(2) 0.043(2) -0.0199(18) 0.0116(18) -0.0134(17)
C16 0.033(2) 0.0187(19) 0.052(2) -0.0075(17) 0.0215(18) -0.0056(16)
C17 0.0250(18) 0.0217(19) 0.033(2) 0.0018(15) 0.0091(15) -0.0009(14)
C18 0.0166(16) 0.0134(16) 0.0172(16) -0.0003(12) 0.0022(12) 0.0013(12)
C19 0.0194(16) 0.0159(17) 0.0208(17) 0.0007(13) 0.0059(13) 0.0011(13)
C20 0.0188(17) 0.0174(18) 0.033(2) -0.0028(14) 0.0078(14) -0.0029(13)
C21 0.0304(19) 0.0210(18) 0.0230(18) 0.0022(14) 0.0116(15) -0.0039(15)
C22 0.035(2) 0.0237(19) 0.0188(17) 0.0000(14) 0.0064(15) 0.0002(15)
C23 0.0203(17) 0.0181(18) 0.0239(18) -0.0005(14) 0.0052(13) 0.0008(13)
C24 0.0203(16) 0.0136(16) 0.0177(16) 0.0017(13) 0.0007(12) 0.0023(13)
C25 0.0183(16) 0.0189(18) 0.0246(18) 0.0034(14) 0.0039(13) -0.0009(13)
C26 0.0280(19) 0.026(2) 0.0233(18) 0.0020(15) 0.0073(14) 0.0062(15)
C27 0.0323(19) 0.0204(19) 0.0206(18) -0.0036(14) 0.0005(15) 0.0019(15)
C28 0.0188(17) 0.0221(18) 0.0260(18) 0.0012(15) -0.0002(14) -0.0023(14)
C29 0.0144(15) 0.0223(18) 0.0250(17) 0.0025(14) 0.0058(13) 0.0030(13)
C30 0.0132(15) 0.0180(17) 0.0196(16) -0.0002(13) 0.0022(12) 0.0035(12)
C31 0.0181(16) 0.0141(16) 0.0147(15) 0.0027(12) 0.0024(12) -0.0004(12)
C32 0.0163(16) 0.0162(17) 0.0174(16) 0.0011(13) 0.0015(12) 0.0022(12)
C33 0.0143(15) 0.0121(16) 0.0203(16) -0.0003(13) 0.0001(12) 0.0013(12)
C34 0.0182(16) 0.0152(17) 0.0186(16) 0.0024(13) 0.0048(13) 0.0025(13)
C35 0.0191(16) 0.0166(17) 0.0158(16) -0.0001(13) 0.0038(12) -0.0003(13)
C36 0.0145(16) 0.0240(19) 0.0263(18) -0.0032(14) 0.0035(13) -0.0010(13)
C37 0.0208(17) 0.031(2) 0.0239(18) -0.0066(15) -0.0012(14) -0.0050(15)
C38 0.034(2) 0.024(2) 0.0249(19) -0.0072(15) 0.0114(15) -0.0026(15)
C39 0.0195(17) 0.0237(19) 0.0276(18) -0.0028(15) 0.0105(14) -0.0011(14)
C40 0.0172(16) 0.0167(17) 0.0252(17) -0.0006(13) 0.0032(13) -0.0004(13)
C41 0.0216(17) 0.0126(16) 0.0233(17) -0.0010(13) 0.0058(13) -0.0004(13)
C42 0.0256(18) 0.0185(18) 0.0250(18) -0.0018(14) 0.0079(14) -0.0012(14)
C43 0.044(2) 0.0203(19) 0.031(2) 0.0014(15) 0.0181(17) -0.0016(16)
C44 0.037(2) 0.023(2) 0.047(2) -0.0033(17) 0.0270(18) -0.0075(16)
C45 0.0237(18) 0.023(2) 0.051(2) -0.0076(17) 0.0141(17) -0.0102(15)
C46 0.0238(18) 0.0207(18) 0.0298(19) -0.0027(14) 0.0084(15) -0.0005(14)
C47 0.0176(16) 0.0188(17) 0.0144(16) -0.0043(13) 0.0055(12) -0.0027(13)
C48 0.0253(18) 0.0182(19) 0.033(2) -0.0028(15) -0.0060(15) 0.0024(14)
C49 0.0240(18) 0.029(2) 0.029(2) -0.0019(16) -0.0038(14) -0.0010(15)
C50 0.0284(18) 0.0189(18) 0.0245(18) -0.0071(14) 0.0053(14) -0.0071(14)
C51 0.041(2) 0.0165(19) 0.035(2) -0.0016(15) 0.0041(16) 0.0052(16)
C52 0.0253(18) 0.0213(19) 0.0237(18) -0.0011(14) -0.0006(14) 0.0032(14)
C53 0.0202(16) 0.0147(16) 0.0195(16) -0.0017(13) 0.0057(13) -0.0007(13)
C54 0.0250(18) 0.0238(19) 0.0235(18) 0.0029(14) 0.0051(14) -0.0006(14)
C55 0.039(2) 0.031(2) 0.0211(18) -0.0025(15) 0.0123(16) -0.0012(16)
C56 0.045(2) 0.036(2) 0.036(2) -0.0051(17) 0.0268(19) -0.0068(18)
C57 0.0254(19) 0.036(2) 0.044(2) -0.0046(18) 0.0182(17) -0.0030(16)
C58 0.0239(18) 0.0222(19) 0.0247(18) -0.0062(14) 0.0075(14) -0.0022(14)
C59 0.0262(19) 0.0204(19) 0.040(2) -0.0008(15) 0.0145(16) -0.0035(14)
C60 0.028(2) 0.027(2) 0.076(3) -0.001(2) 0.0200(19) 0.0034(17)
C61 0.0128(17) 0.025(2) 0.064(3) 0.0021(18) 0.0058(16) -0.0007(14)
C62 0.0241(18) 0.028(2) 0.035(2) 0.0050(16) -0.0079(15) -0.0064(15)

loop_
_atom_type_symbol
_atom_type_description
_atom_type_scat_dispersion_real
_atom_type_scat_dispersion_imag
_atom_type_scat_source
C C 0.0033 0.0016 'International Tables Vol C Tables 4.2.6.8 and 6.1.1.4'
H H 0.0000 0.0000 'International Tables Vol C Tables 4.2.6.8 and 6.1.1.4'
Ca Ca 0.2262 0.3064 'International Tables Vol C Tables 4.2.6.8 and 6.1.1.4'
O O 0.0106 0.0060 'International Tables Vol C Tables 4.2.6.8 and 6.1.1.4'

loop_
_geom_angle_atom_site_label_1
_geom_angle_atom_site_label_2
_geom_angle_atom_site_label_3
_geom_angle
O1 Ca1 C1 132.09(8)
O1 Ca1 C2 120.60(8)
O1 Ca1 C3 90.93(8)
O1 Ca1 C4 81.87(8)
O1 Ca1 C5 105.54(8)
O1 Ca1 C30 76.84(8)
O1 Ca1 C31 101.69(8)
O1 Ca1 C32 127.19(8)
O1 Ca1 C33 115.10(8)
O1 Ca1 C34 85.30(8)
C1 Ca1 C2 30.06(8)
C1 Ca1 C3 49.65(9)
C1 Ca1 C4 50.25(9)
C1 Ca1 C32 100.67(9)
C1 Ca1 C33 105.29(9)
C1 Ca1 C34 132.95(9)
C2 Ca1 C3 29.90(8)
C2 Ca1 C33 124.30(9)
C2 Ca1 C34 153.97(9)
C3 Ca1 C33 153.62(8)
C4 Ca1 C2 49.87(8)
C4 Ca1 C3 30.15(8)
C4 Ca1 C32 150.92(8)
C4 Ca1 C33 144.03(9)
C4 Ca1 C34 147.41(9)
C5 Ca1 C1 30.62(8)
C5 Ca1 C2 50.19(9)
C5 Ca1 C3 50.18(9)
C5 Ca1 C4 30.77(8)
C5 Ca1 C32 123.64(9)
C5 Ca1 C33 114.19(9)
C5 Ca1 C34 129.86(9)
C30 Ca1 C1 150.98(9)
C30 Ca1 C2 145.66(9)
C30 Ca1 C3 149.49(9)
C30 Ca1 C4 158.70(9)
C30 Ca1 C5 160.05(9)
C30 Ca1 C32 50.35(8)
C30 Ca1 C33 49.78(9)
C30 Ca1 C34 30.22(8)
C31 Ca1 C1 124.23(9)
C31 Ca1 C2 115.35(9)
C31 Ca1 C3 131.63(9)
C31 Ca1 C4 161.76(9)
C31 Ca1 C5 152.72(9)
C31 Ca1 C30 31.06(8)
C31 Ca1 C32 30.90(8)
C31 Ca1 C33 50.33(9)
C31 Ca1 C34 50.66(9)
C32 Ca1 C2 106.10(9)
C32 Ca1 C3 134.14(9)
C32 Ca1 C33 29.75(8)
C32 Ca1 C34 49.71(8)
C34 Ca1 C3 176.04(9)
C34 Ca1 C33 29.97(8)
C59 O1 Ca1 120.67(17)
C62 O1 Ca1 129.00(18)
C62 O1 C59 108.8(2)
Ca1 C1 H1 113.6
C2 C1 Ca1 78.72(16)
C2 C1 H1 125.2
C5 C1 Ca1 74.58(15)
C5 C1 H1 125.2
C5 C1 C2 109.6(3)
C1 C2 Ca1 71.22(16)
C1 C2 C3 107.4(2)
C1 C2 C6 122.2(3)
C3 C2 Ca1 75.79(15)
C3 C2 C6 129.6(3)
C6 C2 Ca1 126.09(18)
C2 C3 Ca1 74.30(16)
C2 C3 C4 108.1(2)
C2 C3 C12 123.5(3)
C4 C3 Ca1 73.58(16)
C4 C3 C12 128.4(3)
C12 C3 Ca1 119.58(18)
C3 C4 Ca1 76.27(16)
C3 C4 C18 127.0(3)
C5 C4 Ca1 71.44(16)
C5 C4 C3 107.0(2)
C5 C4 C18 125.9(3)
C18 C4 Ca1 120.71(17)
C1 C5 Ca1 74.80(16)
C1 C5 C4 107.9(3)
C1 C5 C24 120.7(3)
C4 C5 Ca1 77.79(16)
C4 C5 C24 131.3(3)
C24 C5 Ca1 109.97(18)
C7 C6 C2 118.5(3)
C11 C6 C2 123.4(3)
C11 C6 C7 117.8(3)
C6 C7 H7 119.5
C8 C7 C6 121.1(3)
C8 C7 H7 119.5
C7 C8 H8 119.7
C9 C8 C7 120.6(3)
C9 C8 H8 119.7
C8 C9 H9 120.3
C8 C9 C10 119.3(3)
C10 C9 H9 120.3
C9 C10 H10 119.7
C9 C10 C11 120.7(3)
C11 C10 H10 119.7
C6 C11 C10 120.5(3)
C6 C11 H11 119.7
C10 C11 H11 119.7
C13 C12 C3 119.8(3)
C13 C12 C17 117.8(3)
C17 C12 C3 122.3(3)
C12 C13 H13 119.3
C14 C13 C12 121.4(3)
C14 C13 H13 119.3
C13 C14 H14 119.8
C15 C14 C13 120.3(3)
C15 C14 H14 119.8
C14 C15 H15 120.2
C14 C15 C16 119.5(3)
C16 C15 H15 120.2
C15 C16 H16 120.1
C17 C16 C15 119.9(3)
C17 C16 H16 120.1
C12 C17 H17 119.5
C16 C17 C12 121.0(3)
C16 C17 H17 119.5
C19 C18 C4 122.2(3)
C23 C18 C4 120.9(3)
C23 C18 C19 116.9(3)
C18 C19 H19 119.2
C20 C19 C18 121.6(3)
C20 C19 H19 119.2
C19 C20 H20 119.8
C21 C20 C19 120.3(3)
C21 C20 H20 119.8
C20 C21 H21 120.5
C20 C21 C22 119.0(3)
C22 C21 H21 120.5
C21 C22 H22 119.8
C23 C22 C21 120.4(3)
C23 C22 H22 119.8
C18 C23 H23 119.2
C22 C23 C18 121.7(3)
C22 C23 H23 119.2
C25 C24 C5 123.1(3)
C29 C24 C5 119.4(3)
C29 C24 C25 117.1(3)
C24 C25 H25 119.3
C26 C25 C24 121.3(3)
C26 C25 H25 119.3
C25 C26 H26 120.1
C27 C26 C25 119.9(3)
C27 C26 H26 120.1
C26 C27 H27 120.1
C28 C27 C26 119.8(3)
C28 C27 H27 120.1
C27 C28 H28 120.1
C29 C28 C27 119.7(3)
C29 C28 H28 120.1
C24 C29 H29 119.0
C28 C29 C24 122.1(3)
C28 C29 H29 119.0
Ca1 C30 H30 113.8
C31 C30 Ca1 73.75(16)
C31 C30 H30 125.2
C31 C30 C34 109.5(3)
C34 C30 Ca1 79.33(16)
C34 C30 H30 125.2
C30 C31 Ca1 75.19(16)
C30 C31 C32 107.4(2)
C30 C31 C35 124.0(3)
C32 C31 Ca1 79.00(16)
C32 C31 C35 128.0(3)
C35 C31 Ca1 105.00(18)
C31 C32 Ca1 70.10(16)
C31 C32 C41 125.8(3)
C33 C32 Ca1 77.19(16)
C33 C32 C31 107.9(2)
C33 C32 C41 123.7(3)
C41 C32 Ca1 132.96(19)
C32 C33 Ca1 73.05(16)
C32 C33 C34 107.9(2)
C32 C33 C47 125.7(3)
C34 C33 Ca1 73.59(16)
C34 C33 C47 125.1(3)
C47 C33 Ca1 129.27(19)
C30 C34 Ca1 70.45(16)
C30 C34 C33 107.2(2)
C30 C34 C53 124.7(3)
C33 C34 Ca1 76.45(16)
C33 C34 C53 128.0(3)
C53 C34 Ca1 119.93(19)
C36 C35 C31 121.3(3)
C36 C35 C40 116.8(3)
C40 C35 C31 121.7(3)
C35 C36 H36 119.5
C37 C36 C35 121.0(3)
C37 C36 H36 119.5
C36 C37 H37 119.5
C36 C37 C38 121.1(3)
C38 C37 H37 119.5
C37 C38 H38 120.7
C39 C38 C37 118.7(3)
C39 C38 H38 120.7
C38 C39 H39 119.8
C40 C39 C38 120.5(3)
C40 C39 H39 119.8
C35 C40 H40 119.0
C39 C40 C35 122.0(3)
C39 C40 H40 119.0
C42 C41 C32 119.1(3)
C46 C41 C32 123.1(3)
C46 C41 C42 117.5(3)
C41 C42 H42 119.2
C43 C42 C41 121.6(3)
C43 C42 H42 119.2
C42 C43 H43 120.2
C44 C43 C42 119.6(3)
C44 C43 H43 120.2
C43 C44 H44 120.0
C45 C44 C43 120.1(3)
C45 C44 H44 120.0
C44 C45 H45 119.8
C44 C45 C46 120.4(3)
C46 C45 H45 119.8
C41 C46 H46 119.6
C45 C46 C41 120.9(3)
C45 C46 H46 119.6
C48 C47 C33 122.2(3)
C48 C47 C52 117.8(3)
C52 C47 C33 120.1(3)
C47 C48 H48 119.5
C47 C48 C49 120.9(3)
C49 C48 H48 119.5
C48 C49 H49 119.7
C50 C49 C48 120.7(3)
C50 C49 H49 119.7
C49 C50 H50 120.4
C49 C50 C51 119.1(3)
C51 C50 H50 120.4
C50 C51 H51 119.8
C50 C51 C52 120.3(3)
C52 C51 H51 119.8
C47 C52 C51 121.2(3)
C47 C52 H52 119.4
C51 C52 H52 119.4
C54 C53 C34 122.9(3)
C58 C53 C34 120.0(3)
C58 C53 C54 117.1(3)
C53 C54 H54 119.5
C55 C54 C53 121.0(3)
C55 C54 H54 119.5
C54 C55 H55 119.7
C56 C55 C54 120.7(3)
C56 C55 H55 119.7
C55 C56 H56 120.2
C55 C56 C57 119.5(3)
C57 C56 H56 120.2
C56 C57 H57 119.9
C56 C57 C58 120.2(3)
C58 C57 H57 119.9
C53 C58 H58 119.2
C57 C58 C53 121.6(3)
C57 C58 H58 119.2
O1 C59 H59A 110.6
O1 C59 H59B 110.6
O1 C59 C60 105.6(3)
H59A C59 H59B 108.7
C60 C59 H59A 110.6
C60 C59 H59B 110.6
C59 C60 H60A 111.4
C59 C60 H60B 111.4
C59 C60 C61 102.0(3)
H60A C60 H60B 109.2
C61 C60 H60A 111.4
C61 C60 H60B 111.4
C60 C61 H61A 111.4
C60 C61 H61B 111.4
H61A C61 H61B 109.2
C62 C61 C60 102.1(3)
C62 C61 H61A 111.4
C62 C61 H61B 111.4
O1 C62 C61 105.1(3)
O1 C62 H62A 110.7
O1 C62 H62B 110.7
C61 C62 H62A 110.7
C61 C62 H62B 110.7
H62A C62 H62B 108.8

loop_
_geom_bond_atom_site_label_1
_geom_bond_atom_site_label_2
_geom_bond_distance
Ca1 O1 2.330(2)
Ca1 C1 2.655(3)
Ca1 C2 2.750(3)
Ca1 C3 2.769(3)
Ca1 C4 2.734(3)
Ca1 C5 2.652(3)
Ca1 C30 2.638(3)
Ca1 C31 2.620(3)
Ca1 C32 2.735(3)
Ca1 C33 2.788(3)
Ca1 C34 2.751(3)
O1 C59 1.462(4)
O1 C62 1.455(3)
C1 H1 0.9500
C1 C2 1.405(4)
C1 C5 1.401(4)
C2 C3 1.424(4)
C2 C6 1.491(4)
C3 C4 1.432(4)
C3 C12 1.480(4)
C4 C5 1.431(4)
C4 C18 1.483(4)
C5 C24 1.479(4)
C6 C7 1.405(4)
C6 C11 1.389(4)
C7 H7 0.9500
C7 C8 1.385(4)
C8 H8 0.9500
C8 C9 1.370(5)
C9 H9 0.9500
C9 C10 1.385(5)
C10 H10 0.9500
C10 C11 1.396(4)
C11 H11 0.9500
C12 C13 1.390(4)
C12 C17 1.392(4)
C13 H13 0.9500
C13 C14 1.378(4)
C14 H14 0.9500
C14 C15 1.375(5)
C15 H15 0.9500
C15 C16 1.389(5)
C16 H16 0.9500
C16 C17 1.387(4)
C17 H17 0.9500
C18 C19 1.392(4)
C18 C23 1.392(4)
C19 H19 0.9500
C19 C20 1.382(4)
C20 H20 0.9500
C20 C21 1.376(4)
C21 H21 0.9500
C21 C22 1.383(4)
C22 H22 0.9500
C22 C23 1.374(4)
C23 H23 0.9500
C24 C25 1.402(4)
C24 C29 1.384(4)
C25 H25 0.9500
C25 C26 1.384(4)
C26 H26 0.9500
C26 C27 1.382(4)
C27 H27 0.9500
C27 C28 1.382(4)
C28 H28 0.9500
C28 C29 1.381(4)
C29 H29 0.9500
C30 H30 0.9500
C30 C31 1.408(4)
C30 C34 1.409(4)
C31 C32 1.431(4)
C31 C35 1.472(4)
C32 C33 1.419(4)
C32 C41 1.482(4)
C33 C34 1.432(4)
C33 C47 1.487(4)
C34 C53 1.475(4)
C35 C36 1.396(4)
C35 C40 1.397(4)
C36 H36 0.9500
C36 C37 1.378(4)
C37 H37 0.9500
C37 C38 1.381(4)
C38 H38 0.9500
C38 C39 1.377(4)
C39 H39 0.9500
C39 C40 1.373(4)
C40 H40 0.9500
C41 C42 1.394(4)
C41 C46 1.394(4)
C42 H42 0.9500
C42 C43 1.382(4)
C43 H43 0.9500
C43 C44 1.379(5)
C44 H44 0.9500
C44 C45 1.371(5)
C45 H45 0.9500
C45 C46 1.384(4)
C46 H46 0.9500
C47 C48 1.382(4)
C47 C52 1.382(4)
C48 H48 0.9500
C48 C49 1.384(4)
C49 H49 0.9500
C49 C50 1.371(4)
C50 H50 0.9500
C50 C51 1.371(4)
C51 H51 0.9500
C51 C52 1.386(4)
C52 H52 0.9500
C53 C54 1.403(4)
C53 C58 1.393(4)
C54 H54 0.9500
C54 C55 1.376(4)
C55 H55 0.9500
C55 C56 1.374(5)
C56 H56 0.9500
C56 C57 1.377(5)
C57 H57 0.9500
C57 C58 1.379(4)
C58 H58 0.9500
C59 H59A 0.9900
C59 H59B 0.9900
C59 C60 1.492(4)
C60 H60A 0.9900
C60 H60B 0.9900
C60 C61 1.521(5)
C61 H61A 0.9900
C61 H61B 0.9900
C61 C62 1.516(4)
C62 H62A 0.9900
C62 H62B 0.9900

loop_
_geom_torsion_atom_site_label_1
_geom_torsion_atom_site_label_2
_geom_torsion_atom_site_label_3
_geom_torsion_atom_site_label_4
_geom_torsion
Ca1 O1 C59 C60 152.5(2)
Ca1 O1 C62 C61 -176.85(18)
Ca1 C1 C2 C3 -67.77(19)
Ca1 C1 C2 C6 121.4(3)
Ca1 C1 C5 C4 71.47(19)
Ca1 C1 C5 C24 -104.5(2)
Ca1 C2 C3 C4 -66.37(19)
Ca1 C2 C3 C12 115.4(3)
Ca1 C2 C6 C7 61.7(3)
Ca1 C2 C6 C11 -125.0(3)
Ca1 C3 C4 C5 -65.34(19)
Ca1 C3 C4 C18 118.3(3)
Ca1 C3 C12 C13 34.0(3)
Ca1 C3 C12 C17 -149.6(2)
Ca1 C4 C5 C1 -69.41(19)
Ca1 C4 C5 C24 106.0(3)
Ca1 C4 C18 C19 61.1(3)
Ca1 C4 C18 C23 -118.8(3)
Ca1 C5 C24 C25 48.8(3)
Ca1 C5 C24 C29 -123.5(2)
Ca1 C30 C31 C32 -73.2(2)
Ca1 C30 C31 C35 98.3(3)
Ca1 C30 C34 C33 68.2(2)
Ca1 C30 C34 C53 -113.5(3)
Ca1 C31 C32 C33 -68.6(2)
Ca1 C31 C32 C41 129.2(3)
Ca1 C31 C35 C36 110.7(3)
Ca1 C31 C35 C40 -64.7(3)
Ca1 C32 C33 C34 -65.9(2)
Ca1 C32 C33 C47 126.6(3)
Ca1 C32 C41 C42 131.4(3)
Ca1 C32 C41 C46 -55.5(4)
Ca1 C33 C34 C30 -64.2(2)
Ca1 C33 C34 C53 117.6(3)
Ca1 C33 C47 C48 6.3(4)
Ca1 C33 C47 C52 -172.4(2)
Ca1 C34 C53 C54 64.2(3)
Ca1 C34 C53 C58 -114.7(3)
O1 C59 C60 C61 34.1(3)
C1 C2 C3 Ca1 64.70(19)
C1 C2 C3 C4 -1.7(3)
C1 C2 C3 C12 -179.9(3)
C1 C2 C6 C7 -27.7(4)
C1 C2 C6 C11 145.7(3)
C1 C5 C24 C25 132.5(3)
C1 C5 C24 C29 -39.8(4)
C2 C1 C5 Ca1 -71.7(2)
C2 C1 C5 C4 -0.3(3)
C2 C1 C5 C24 -176.2(2)
C2 C3 C4 Ca1 66.85(19)
C2 C3 C4 C5 1.5(3)
C2 C3 C4 C18 -174.8(3)
C2 C3 C12 C13 -56.1(4)
C2 C3 C12 C17 120.3(3)
C2 C6 C7 C8 174.2(3)
C2 C6 C11 C10 -174.6(3)
C3 C2 C6 C7 163.7(3)
C3 C2 C6 C11 -22.9(4)
C3 C4 C5 Ca1 68.63(19)
C3 C4 C5 C1 -0.8(3)
C3 C4 C5 C24 174.6(3)
C3 C4 C18 C19 -34.7(4)
C3 C4 C18 C23 145.3(3)
C3 C12 C13 C14 174.7(3)
C3 C12 C17 C16 -174.0(3)
C4 C3 C12 C13 126.0(3)
C4 C3 C12 C17 -57.6(4)
C4 C5 C24 C25 -42.4(5)
C4 C5 C24 C29 145.3(3)
C4 C18 C19 C20 -176.8(3)
C4 C18 C23 C22 176.9(3)
C5 C1 C2 Ca1 68.97(19)
C5 C1 C2 C3 1.2(3)
C5 C1 C2 C6 -169.6(2)
C5 C4 C18 C19 149.6(3)
C5 C4 C18 C23 -30.4(4)
C5 C24 C25 C26 -170.8(3)
C5 C24 C29 C28 171.9(3)
C6 C2 C3 Ca1 -125.4(3)
C6 C2 C3 C4 168.2(3)
C6 C2 C3 C12 -10.0(5)
C6 C7 C8 C9 0.9(5)
C7 C6 C11 C10 -1.2(4)
C7 C8 C9 C10 -1.6(5)
C8 C9 C10 C11 0.9(5)
C9 C10 C11 C6 0.5(4)
C11 C6 C7 C8 0.5(4)
C12 C3 C4 Ca1 -115.0(3)
C12 C3 C4 C5 179.6(3)
C12 C3 C4 C18 3.3(5)
C12 C13 C14 C15 -0.1(5)
C13 C12 C17 C16 2.5(4)
C13 C14 C15 C16 1.4(5)
C14 C15 C16 C17 -0.8(5)
C15 C16 C17 C12 -1.2(5)
C17 C12 C13 C14 -1.9(5)
C18 C4 C5 Ca1 -115.0(3)
C18 C4 C5 C1 175.6(3)
C18 C4 C5 C24 -9.0(5)
C18 C19 C20 C21 -1.2(4)
C19 C18 C23 C22 -3.1(4)
C19 C20 C21 C22 -0.8(5)
C20 C21 C22 C23 0.9(5)
C21 C22 C23 C18 1.1(5)
C23 C18 C19 C20 3.1(4)
C24 C25 C26 C27 -0.5(5)
C25 C24 C29 C28 -0.8(4)
C25 C26 C27 C28 -1.6(5)
C26 C27 C28 C29 2.5(5)
C27 C28 C29 C24 -1.2(5)
C29 C24 C25 C26 1.7(4)
C30 C31 C32 Ca1 70.5(2)
C30 C31 C32 C33 1.9(3)
C30 C31 C32 C41 -160.3(3)
C30 C31 C35 C36 28.7(4)
C30 C31 C35 C40 -146.7(3)
C30 C34 C53 C54 150.1(3)
C30 C34 C53 C58 -28.7(4)
C31 C30 C34 Ca1 -68.4(2)
C31 C30 C34 C33 -0.1(3)
C31 C30 C34 C53 178.2(3)
C31 C32 C33 Ca1 63.9(2)
C31 C32 C33 C34 -2.0(3)
C31 C32 C33 C47 -169.6(3)
C31 C32 C41 C42 35.7(4)
C31 C32 C41 C46 -151.1(3)
C31 C35 C36 C37 -174.7(3)
C31 C35 C40 C39 174.4(3)
C32 C31 C35 C36 -161.7(3)
C32 C31 C35 C40 23.0(5)
C32 C33 C34 Ca1 65.5(2)
C32 C33 C34 C30 1.3(3)
C32 C33 C34 C53 -176.9(3)
C32 C33 C47 C48 -90.9(4)
C32 C33 C47 C52 90.5(4)
C32 C41 C42 C43 172.9(3)
C32 C41 C46 C45 -172.3(3)
C33 C32 C41 C42 -123.8(3)
C33 C32 C41 C46 49.4(4)
C33 C34 C53 C54 -31.9(5)
C33 C34 C53 C58 149.2(3)
C33 C47 C48 C49 -178.6(3)
C33 C47 C52 C51 178.0(3)
C34 C30 C31 Ca1 72.1(2)
C34 C30 C31 C32 -1.1(3)
C34 C30 C31 C35 170.4(3)
C34 C33 C47 C48 103.6(3)
C34 C33 C47 C52 -75.0(4)
C34 C53 C54 C55 -177.7(3)
C34 C53 C58 C57 178.3(3)
C35 C31 C32 Ca1 -100.5(3)
C35 C31 C32 C33 -169.1(3)
C35 C31 C32 C41 28.7(5)
C35 C36 C37 C38 0.3(5)
C36 C35 C40 C39 -1.2(4)
C36 C37 C38 C39 -1.3(5)
C37 C38 C39 C40 0.9(5)
C38 C39 C40 C35 0.4(5)
C40 C35 C36 C37 0.9(4)
C41 C32 C33 Ca1 -133.5(3)
C41 C32 C33 C34 160.7(3)
C41 C32 C33 C47 -6.9(4)
C41 C42 C43 C44 -0.5(5)
C42 C41 C46 C45 1.0(5)
C42 C43 C44 C45 1.3(5)
C43 C44 C45 C46 -0.9(5)
C44 C45 C46 C41 -0.2(5)
C46 C41 C42 C43 -0.6(5)
C47 C33 C34 Ca1 -126.8(3)
C47 C33 C34 C30 169.0(3)
C47 C33 C34 C53 -9.2(5)
C47 C48 C49 C50 1.2(5)
C48 C47 C52 C51 -0.7(5)
C48 C49 C50 C51 -1.9(5)
C49 C50 C51 C52 1.3(5)
C50 C51 C52 C47 0.0(5)
C52 C47 C48 C49 0.1(5)
C53 C54 C55 C56 -1.5(5)
C54 C53 C58 C57 -0.7(5)
C54 C55 C56 C57 1.2(5)
C55 C56 C57 C58 -0.6(5)
C56 C57 C58 C53 0.4(5)
C58 C53 C54 C55 1.2(5)
C59 O1 C62 C61 -11.1(3)
C59 C60 C61 C62 -40.1(3)
C60 C61 C62 O1 31.7(3)
C62 O1 C59 C60 -14.7(3)
